data_2232396
loop_
_publ_author_name
'Liu, Dong'
'Zi, Yan-Qin'
'Ng, Seik Weng'

_publ_section_title
;
 Bis(\m-4-bromobenzoato)-\k^3^<i>O</i>,<i>O</i>':<i>O</i>';<i>O</i>:<i>O</i>,<i>O</i>'-bis[\m-1,3-bis(pyridin-4-yl)propane-\k^2^<i>N</i>:<i>N</i>']bis[(4-bromobenzoato-\k^2^<i>O</i>,<i>O</i>')cadmium]
;
_journal_coeditor_code LR2033
_journal_issue 11
_journal_name_full 'Acta Crystallographica Section E'
_journal_page_first m1621
_journal_paper_doi 10.1107/S1600536811043996
_journal_volume 67
_journal_year 2011
_chemical_formula_iupac '[Cd2 (C7 H4 Br O2)4 (C13 H14 N2)2]'
_chemical_formula_moiety 'C54 H44 Br4 Cd2 N4 O8'
_chemical_formula_sum 'C54 H44 Br4 Cd2 N4 O8'
_chemical_formula_weight 1421.35
_chemical_name_systematic
;
Bis(\m-4-bromobenzoato)-\k^3^<i>O</i>,<i>O</i>':<i>O</i>';<i>O</i>:<i>O</i>,
<i>O</i>'-bis[\m-1,3-bis(pyridin-4-yl)propane-\k^2^<i>N</i>:<i>N</i>']bis[(4-
bromobenzoato-\k^2^<i>O</i>,<i>O</i>')cadmium]
;
_space_group_IT_number 96
_symmetry_cell_setting tetragonal
_symmetry_space_group_name_Hall 'P 4nw 2abw'
_symmetry_space_group_name_H-M 'P 43 21 2'
_atom_sites_solution_hydrogens geom
_atom_sites_solution_primary direct
_atom_sites_solution_secondary difmap
_audit_creation_method SHELXL-97
_cell_angle_alpha 90.00
_cell_angle_beta 90.00
_cell_angle_gamma 90.00
_cell_formula_units_Z 4
_cell_length_a 13.7829(10)
_cell_length_b 13.7829
_cell_length_c 27.8235(17)
_cell_measurement_reflns_used 18739
_cell_measurement_temperature 223(2)
_cell_measurement_theta_max 27.4971
_cell_measurement_theta_min 3.0320
_cell_volume 5285.6(5)
_computing_cell_refinement 'CrystalClear (Rigaku, 2001)'
_computing_data_collection 'CrystalClear (Rigaku, 2001)'
_computing_data_reduction 'CrystalStructure (Rigaku/MSC, 2004)'
_computing_molecular_graphics 'X-SEED (Barbour, 2001)'
_computing_publication_material 'publCIF (Westrip, 2010)'
_computing_structure_refinement 'SHELXL97 (Sheldrick, 2008)'
_computing_structure_solution 'SHELXS97 (Sheldrick, 2008)'
_diffrn_ambient_temperature 223(2)
_diffrn_measured_fraction_theta_full 0.993
_diffrn_measured_fraction_theta_max 0.993
_diffrn_measurement_device_type 'Rigaku Mercury area-detector'
_diffrn_measurement_method \w
_diffrn_radiation_monochromator graphite
_diffrn_radiation_source 'fine-focus sealed tube'
_diffrn_radiation_type MoK\a
_diffrn_radiation_wavelength 0.71073
_diffrn_reflns_av_R_equivalents 0.0508
_diffrn_reflns_av_sigmaI/netI 0.0935
_diffrn_reflns_limit_h_max 15
_diffrn_reflns_limit_h_min -17
_diffrn_reflns_limit_k_max 17
_diffrn_reflns_limit_k_min -14
_diffrn_reflns_limit_l_max 34
_diffrn_reflns_limit_l_min -36
_diffrn_reflns_number 25017
_diffrn_reflns_theta_full 27.50
_diffrn_reflns_theta_max 27.50
_diffrn_reflns_theta_min 3.03
_diffrn_standards_decay_% 0
_diffrn_standards_interval_count 0
_diffrn_standards_interval_time 0
_diffrn_standards_number 0
_exptl_absorpt_coefficient_mu 3.886
_exptl_absorpt_correction_T_max 0.2555
_exptl_absorpt_correction_T_min 0.1738
_exptl_absorpt_correction_type multi-scan
_exptl_absorpt_process_details '(REQAB; Jacobson, 1998)'
_exptl_crystal_colour colorless
_exptl_crystal_density_diffrn 1.786
_exptl_crystal_density_method 'not measured'
_exptl_crystal_description block
_exptl_crystal_F_000 2784
_exptl_crystal_size_max 0.45
_exptl_crystal_size_mid 0.40
_exptl_crystal_size_min 0.35
_refine_diff_density_max 0.729
_refine_diff_density_min -0.712
_refine_ls_abs_structure_details 'Flack (1983), 2533 Friedel pairs'
_refine_ls_abs_structure_Flack 0.006(12)
_refine_ls_extinction_method none
_refine_ls_goodness_of_fit_ref 1.048
_refine_ls_hydrogen_treatment constr
_refine_ls_matrix_type full
_refine_ls_number_parameters 334
_refine_ls_number_reflns 6020
_refine_ls_number_restraints 34
_refine_ls_restrained_S_all 1.079
_refine_ls_R_factor_all 0.0501
_refine_ls_R_factor_gt 0.0438
_refine_ls_shift/su_max 0.001
_refine_ls_shift/su_mean 0.001
_refine_ls_structure_factor_coef Fsqd
_refine_ls_weighting_details 'calc w=1/[\s^2^(Fo^2^)+(0.0507P)^2^] where P=(Fo^2^+2Fc^2^)/3'
_refine_ls_weighting_scheme calc
_refine_ls_wR_factor_gt 0.1001
_refine_ls_wR_factor_ref 0.1036
_reflns_number_gt 5452
_reflns_number_total 6020
_reflns_threshold_expression I>2sigma(I)
_cod_data_source_file lr2033.cif
_cod_data_source_block I
_cod_database_code 2232396
_cod_database_fobs_code 2232396

loop_
_symmetry_equiv_pos_as_xyz
'x, y, z'
'-x, -y, z+1/2'
'-y+1/2, x+1/2, z+3/4'
'y+1/2, -x+1/2, z+1/4'
'-x+1/2, y+1/2, -z+3/4'
'x+1/2, -y+1/2, -z+1/4'
'y, x, -z'
'-y, -x, -z+1/2'

loop_
_atom_site_type_symbol
_atom_site_label
_atom_site_fract_x
_atom_site_fract_y
_atom_site_fract_z
_atom_site_U_iso_or_equiv
_atom_site_adp_type
_atom_site_calc_flag
_atom_site_refinement_flags
_atom_site_occupancy
_atom_site_symmetry_multiplicity
_atom_site_disorder_assembly
_atom_site_disorder_group
Cd Cd1 0.28537(3) 0.30187(3) 0.571507(12) 0.03592(10) Uani d . 1 1 . .
Br Br1 0.31290(6) 0.12444(5) 0.87743(2) 0.0635(2) Uani d . 1 1 . .
Br Br2 -0.11352(5) 0.71348(5) 0.41927(2) 0.05446(17) Uani d . 1 1 . .
N N1 0.4148(3) 0.4080(3) 0.56841(16) 0.0429(11) Uani d . 1 1 . .
N N2 0.1775(3) 0.1737(3) 0.56787(15) 0.0396(10) Uani d . 1 1 . .
O O1 0.2543(3) 0.3183(3) 0.65343(12) 0.0503(10) Uani d . 1 1 . .
O O2 0.3615(3) 0.2054(3) 0.63554(12) 0.0456(9) Uani d . 1 1 . .
O O3 0.1690(3) 0.4235(3) 0.56093(13) 0.0482(10) Uani d . 1 1 . .
O O4 0.2200(3) 0.3720(3) 0.49044(12) 0.0427(8) Uani d . 1 1 . .
C C1 0.5048(4) 0.3806(5) 0.5593(3) 0.0567(16) Uani d . 1 1 . .
H H1 0.5180 0.3146 0.5568 0.068 Uiso calc R 1 1 . .
C C2 0.5805(5) 0.4457(5) 0.5532(3) 0.072(2) Uani d . 1 1 . .
H H2 0.6428 0.4229 0.5470 0.086 Uiso calc R 1 1 . .
C C3 0.5639(5) 0.5433(5) 0.5562(3) 0.072(2) Uani d D 1 1 A .
C C4 0.4708(6) 0.5709(5) 0.5675(3) 0.071(2) Uani d . 1 1 . .
H H4 0.4562 0.6365 0.5707 0.086 Uiso calc R 1 1 . .
C C5 0.3986(5) 0.5025(4) 0.5741(3) 0.0571(17) Uani d . 1 1 . .
H H5 0.3368 0.5232 0.5827 0.069 Uiso calc R 1 1 . .
C C6 0.6408(7) 0.6190(7) 0.54516(18) 0.112(3) Uani d DU 1 1 . .
H H6A 0.6119 0.6825 0.5497 0.135 Uiso calc R 1 1 A .
H H6B 0.6920 0.6125 0.5689 0.135 Uiso calc R 1 1 . .
C C7 0.6851(8) 0.6173(12) 0.4982(3) 0.097(6) Uani d PDU 0.50 1 A -1
H H7A 0.7127 0.5533 0.4933 0.117 Uiso calc PR 0.50 1 A -1
H H7B 0.7384 0.6633 0.4983 0.117 Uiso calc PR 0.50 1 A -1
C C8 0.2078(4) 0.0851(4) 0.5583(2) 0.0527(15) Uani d . 1 1 . .
H H8 0.2742 0.0747 0.5554 0.063 Uiso calc R 1 1 . .
C C9 0.1461(5) 0.0068(5) 0.5524(3) 0.0592(18) Uani d . 1 1 . .
H H9 0.1707 -0.0550 0.5468 0.071 Uiso calc R 1 1 . .
C C10 0.0476(4) 0.0221(5) 0.5549(3) 0.0595(17) Uani d D 1 1 B .
C C11 0.0170(4) 0.1122(5) 0.5678(3) 0.0570(16) Uani d . 1 1 . .
H H11 -0.0487 0.1237 0.5730 0.068 Uiso calc R 1 1 . .
C C12 0.0826(4) 0.1862(5) 0.5731(2) 0.0484(14) Uani d . 1 1 . .
H H12 0.0596 0.2478 0.5807 0.058 Uiso calc R 1 1 . .
C C13 -0.0237(5) -0.0588(5) 0.54387(18) 0.085(3) Uani d DU 1 1 . .
H H13A -0.0101 -0.1120 0.5657 0.102 Uiso calc R 1 1 B .
H H13B -0.0882 -0.0352 0.5515 0.102 Uiso calc R 1 1 . .
C C14 -0.0264(11) -0.0976(7) 0.4959(3) 0.079(4) Uani d PDU 0.50 1 B -1
H H14A -0.0705 -0.1524 0.4954 0.095 Uiso calc PR 0.50 1 B -1
H H14B 0.0377 -0.1216 0.4878 0.095 Uiso calc PR 0.50 1 B -1
C C15 0.3081(4) 0.2494(4) 0.66474(18) 0.0375(11) Uani d . 1 1 . .
C C16 0.3087(3) 0.2182(4) 0.71718(16) 0.0332(10) Uani d . 1 1 . .
C C17 0.3666(4) 0.1423(4) 0.7316(2) 0.0450(13) Uani d . 1 1 . .
H H17 0.4041 0.1095 0.7090 0.054 Uiso calc R 1 1 . .
C C18 0.3697(5) 0.1144(4) 0.7793(2) 0.0470(14) Uani d . 1 1 . .
H H18 0.4103 0.0645 0.7895 0.056 Uiso calc R 1 1 . .
C C19 0.3100(4) 0.1637(4) 0.81186(18) 0.0410(12) Uani d . 1 1 . .
C C20 0.2518(4) 0.2390(4) 0.79782(18) 0.0432(13) Uani d . 1 1 . .
H H20 0.2134 0.2712 0.8202 0.052 Uiso calc R 1 1 . .
C C21 0.2507(4) 0.2665(4) 0.7503(2) 0.0405(11) Uani d . 1 1 . .
H H21 0.2111 0.3173 0.7403 0.049 Uiso calc R 1 1 . .
C C22 0.1681(4) 0.4273(4) 0.51581(17) 0.0327(10) Uani d . 1 1 . .
C C23 0.1022(3) 0.4995(3) 0.49208(17) 0.0314(10) Uani d . 1 1 . .
C C24 0.1013(4) 0.5092(4) 0.44265(18) 0.0380(11) Uani d . 1 1 . .
H H24 0.1431 0.4716 0.4241 0.046 Uiso calc R 1 1 . .
C C25 0.0382(4) 0.5750(4) 0.41988(19) 0.0409(12) Uani d . 1 1 . .
H H25 0.0379 0.5822 0.3866 0.049 Uiso calc R 1 1 . .
C C26 -0.0224(4) 0.6278(4) 0.4483(2) 0.0408(12) Uani d . 1 1 . .
C C27 -0.0225(4) 0.6223(4) 0.4981(2) 0.0415(12) Uani d . 1 1 . .
H H27 -0.0638 0.6609 0.5164 0.050 Uiso calc R 1 1 . .
C C28 0.0419(4) 0.5564(4) 0.52030(19) 0.0408(12) Uani d . 1 1 . .
H H28 0.0439 0.5512 0.5536 0.049 Uiso calc R 1 1 . .

loop_
_atom_site_aniso_label
_atom_site_aniso_U_11
_atom_site_aniso_U_22
_atom_site_aniso_U_33
_atom_site_aniso_U_12
_atom_site_aniso_U_13
_atom_site_aniso_U_23
Cd1 0.0413(2) 0.0398(2) 0.02666(17) 0.00572(16) -0.00150(14) 0.00022(14)
Br1 0.0817(5) 0.0768(4) 0.0321(3) 0.0083(4) -0.0002(3) 0.0118(3)
Br2 0.0561(3) 0.0527(3) 0.0546(3) 0.0111(3) -0.0103(3) 0.0124(3)
N1 0.045(2) 0.044(2) 0.040(2) 0.002(2) -0.001(2) -0.009(2)
N2 0.039(2) 0.043(2) 0.037(2) 0.0020(19) -0.0006(19) 0.003(2)
O1 0.064(3) 0.055(2) 0.0320(19) 0.023(2) 0.0008(17) 0.0043(17)
O2 0.051(2) 0.057(2) 0.0297(18) 0.014(2) 0.0039(16) -0.0019(17)
O3 0.057(2) 0.061(2) 0.0266(19) 0.0199(19) 0.0005(18) 0.0005(18)
O4 0.050(2) 0.045(2) 0.0339(18) 0.0106(18) 0.0011(17) 0.0015(16)
C1 0.049(3) 0.045(3) 0.076(5) 0.006(3) -0.007(3) -0.013(3)
C2 0.038(3) 0.062(4) 0.115(7) -0.004(3) -0.005(4) -0.002(4)
C3 0.061(4) 0.050(4) 0.106(6) -0.015(3) -0.021(4) -0.006(4)
C4 0.076(5) 0.035(3) 0.102(6) 0.001(3) -0.011(5) -0.011(4)
C5 0.061(4) 0.046(3) 0.064(4) 0.008(3) -0.005(3) -0.020(3)
C6 0.087(6) 0.080(5) 0.170(8) -0.017(5) -0.041(6) 0.005(6)
C7 0.083(8) 0.091(9) 0.118(10) -0.022(7) 0.011(8) -0.012(8)
C8 0.040(3) 0.045(3) 0.073(4) 0.003(3) -0.006(3) -0.006(3)
C9 0.047(3) 0.045(3) 0.085(5) 0.007(3) 0.009(3) -0.006(3)
C10 0.044(3) 0.056(4) 0.078(5) -0.006(3) 0.004(3) 0.008(4)
C11 0.041(3) 0.056(4) 0.075(5) -0.002(3) 0.018(3) 0.000(4)
C12 0.046(3) 0.048(3) 0.050(3) 0.003(3) 0.009(3) -0.005(3)
C13 0.054(4) 0.062(4) 0.140(7) -0.012(4) -0.001(5) 0.017(5)
C14 0.078(8) 0.063(7) 0.097(9) -0.023(6) 0.005(7) -0.010(7)
C15 0.037(2) 0.041(3) 0.034(3) 0.001(2) -0.003(2) -0.001(2)
C16 0.033(2) 0.041(2) 0.025(2) 0.005(2) -0.0024(19) 0.000(2)
C17 0.052(3) 0.047(3) 0.036(3) 0.017(3) -0.003(2) -0.003(2)
C18 0.062(4) 0.043(3) 0.036(3) 0.010(3) -0.004(3) 0.007(2)
C19 0.047(3) 0.047(3) 0.029(2) -0.002(3) -0.002(2) 0.004(2)
C20 0.049(3) 0.048(3) 0.033(3) 0.008(3) 0.007(2) 0.000(2)
C21 0.043(3) 0.042(3) 0.036(3) 0.012(2) 0.002(2) 0.002(2)
C22 0.034(2) 0.032(2) 0.032(3) -0.0013(19) 0.002(2) 0.002(2)
C23 0.035(3) 0.029(2) 0.029(2) -0.0025(19) 0.004(2) 0.0007(19)
C24 0.037(3) 0.043(3) 0.034(3) -0.004(2) 0.003(2) 0.000(2)
C25 0.048(3) 0.044(3) 0.030(3) -0.001(2) -0.002(2) 0.004(2)
C26 0.046(3) 0.032(3) 0.044(3) -0.004(2) -0.004(2) 0.002(2)
C27 0.044(3) 0.039(3) 0.041(3) 0.004(2) -0.001(2) 0.000(2)
C28 0.051(3) 0.042(3) 0.029(2) 0.004(2) -0.003(2) 0.000(2)

loop_
_atom_type_symbol
_atom_type_description
_atom_type_scat_dispersion_real
_atom_type_scat_dispersion_imag
_atom_type_scat_source
C C 0.0033 0.0016 'International Tables Vol C Tables 4.2.6.8 and 6.1.1.4'
H H 0.0000 0.0000 'International Tables Vol C Tables 4.2.6.8 and 6.1.1.4'
N N 0.0061 0.0033 'International Tables Vol C Tables 4.2.6.8 and 6.1.1.4'
O O 0.0106 0.0060 'International Tables Vol C Tables 4.2.6.8 and 6.1.1.4'
Br Br -0.2901 2.4595 'International Tables Vol C Tables 4.2.6.8 and 6.1.1.4'
Cd Cd -0.8075 1.2024 'International Tables Vol C Tables 4.2.6.8 and 6.1.1.4'

loop_
_geom_angle_atom_site_label_1
_geom_angle_atom_site_label_2
_geom_angle_atom_site_label_3
_geom_angle_site_symmetry_1
_geom_angle_site_symmetry_3
_geom_angle
N1 Cd1 N2 . . 168.48(15)
N1 Cd1 O1 . . 96.70(16)
N2 Cd1 O1 . . 89.95(16)
N1 Cd1 O3 . . 94.06(16)
N2 Cd1 O3 . . 95.80(15)
O1 Cd1 O3 . . 85.85(13)
N1 Cd1 O4 . 7_556 83.45(15)
N2 Cd1 O4 . 7_556 85.92(15)
O1 Cd1 O4 . 7_556 147.81(12)
O3 Cd1 O4 . 7_556 126.32(12)
N1 Cd1 O2 . . 92.32(15)
N2 Cd1 O2 . . 83.84(14)
O1 Cd1 O2 . . 54.69(12)
O3 Cd1 O2 . . 140.51(12)
O4 Cd1 O2 7_556 . 93.12(12)
N1 Cd1 O4 . . 89.98(14)
N2 Cd1 O4 . . 91.32(14)
O1 Cd1 O4 . . 138.15(12)
O3 Cd1 O4 . . 52.42(11)
O4 Cd1 O4 7_556 . 73.93(13)
O2 Cd1 O4 . . 166.50(11)
N1 Cd1 C15 . . 96.62(15)
N2 Cd1 C15 . . 84.99(15)
O1 Cd1 C15 . . 27.28(14)
O3 Cd1 C15 . . 113.01(14)
O4 Cd1 C15 7_556 . 120.56(14)
O2 Cd1 C15 . . 27.50(13)
O4 Cd1 C15 . . 164.60(14)
C1 N1 C5 . . 117.4(6)
C1 N1 Cd1 . . 123.4(4)
C5 N1 Cd1 . . 119.1(4)
C8 N2 C12 . . 117.1(5)
C8 N2 Cd1 . . 120.8(4)
C12 N2 Cd1 . . 122.0(4)
C15 O1 Cd1 . . 93.6(3)
C15 O2 Cd1 . . 87.5(3)
C22 O3 Cd1 . . 99.4(3)
C22 O4 Cd1 . 7_556 167.6(3)
C22 O4 Cd1 . . 86.3(3)
Cd1 O4 Cd1 7_556 . 106.03(13)
N1 C1 C2 . . 123.0(6)
N1 C1 H1 . . 118.5
C2 C1 H1 . . 118.5
C3 C2 C1 . . 120.2(6)
C3 C2 H2 . . 119.9
C1 C2 H2 . . 119.9
C2 C3 C4 . . 116.3(6)
C2 C3 C6 . . 123.1(7)
C4 C3 C6 . . 120.5(7)
C3 C4 C5 . . 120.9(6)
C3 C4 H4 . . 119.6
C5 C4 H4 . . 119.6
N1 C5 C4 . . 122.1(6)
N1 C5 H5 . . 119.0
C4 C5 H5 . . 119.0
C7 C6 C3 . . 117.9(8)
C7 C6 C7 . 7_556 52.5(12)
C3 C6 C7 . 7_556 114.6(8)
C7 C6 H6A . . 107.8
C3 C6 H6A . . 107.8
C7 C6 H6A 7_556 . 58.9
C7 C6 H6B . . 107.8
C3 C6 H6B . . 107.8
C7 C6 H6B 7_556 . 137.6
H6A C6 H6B . . 107.2
C6 C7 C6 . 7_556 117.0(9)
C6 C7 H7A . . 108.1
C6 C7 H7A 7_556 . 108.0
C6 C7 H7B . . 108.0
C6 C7 H7B 7_556 . 108.0
H7A C7 H7B . . 107.3
N2 C8 C9 . . 123.4(6)
N2 C8 H8 . . 118.3
C9 C8 H8 . . 118.3
C10 C9 C8 . . 118.8(6)
C10 C9 H9 . . 120.6
C8 C9 H9 . . 120.6
C11 C10 C9 . . 117.4(6)
C11 C10 C13 . . 121.5(6)
C9 C10 C13 . . 121.1(6)
C10 C11 C12 . . 120.2(6)
C10 C11 H11 . . 119.9
C12 C11 H11 . . 119.9
N2 C12 C11 . . 122.8(6)
N2 C12 H12 . . 118.6
C11 C12 H12 . . 118.6
C14 C13 C10 . . 118.5(7)
C14 C13 C14 . 7_556 55.6(10)
C10 C13 C14 . 7_556 110.7(7)
C14 C13 H13A . . 107.7
C10 C13 H13A . . 107.7
C14 C13 H13A 7_556 . 141.4
C14 C13 H13B . . 107.7
C10 C13 H13B . . 107.7
C14 C13 H13B 7_556 . 57.6
H13A C13 H13B . . 107.1
C13 C14 C13 . 7_556 114.9(8)
C13 C14 H14A . . 108.5
C13 C14 H14A 7_556 . 108.5
C13 C14 H14B . . 108.5
C13 C14 H14B 7_556 . 108.5
H14A C14 H14B . . 107.5
O1 C15 O2 . . 123.7(5)
O1 C15 C16 . . 117.5(5)
O2 C15 C16 . . 118.8(4)
O1 C15 Cd1 . . 59.1(3)
O2 C15 Cd1 . . 65.0(3)
C16 C15 Cd1 . . 173.6(3)
C17 C16 C21 . . 120.3(5)
C17 C16 C15 . . 119.9(5)
C21 C16 C15 . . 119.8(4)
C16 C17 C18 . . 120.6(5)
C16 C17 H17 . . 119.7
C18 C17 H17 . . 119.7
C17 C18 C19 . . 117.9(5)
C17 C18 H18 . . 121.1
C19 C18 H18 . . 121.1
C20 C19 C18 . . 121.9(5)
C20 C19 Br1 . . 120.1(4)
C18 C19 Br1 . . 118.0(4)
C19 C20 C21 . . 119.4(5)
C19 C20 H20 . . 120.3
C21 C20 H20 . . 120.3
C20 C21 C16 . . 119.9(5)
C20 C21 H21 . . 120.1
C16 C21 H21 . . 120.1
O3 C22 O4 . . 121.8(5)
O3 C22 C23 . . 118.3(4)
O4 C22 C23 . . 119.9(4)
C24 C23 C28 . . 120.2(5)
C24 C23 C22 . . 120.5(5)
C28 C23 C22 . . 119.3(4)
C23 C24 C25 . . 121.0(5)
C23 C24 H24 . . 119.5
C25 C24 H24 . . 119.5
C26 C25 C24 . . 117.6(5)
C26 C25 H25 . . 121.2
C24 C25 H25 . . 121.2
C25 C26 C27 . . 123.5(5)
C25 C26 Br2 . . 119.4(4)
C27 C26 Br2 . . 117.2(4)
C26 C27 C28 . . 118.1(5)
C26 C27 H27 . . 121.0
C28 C27 H27 . . 121.0
C23 C28 C27 . . 119.6(5)
C23 C28 H28 . . 120.2
C27 C28 H28 . . 120.2

loop_
_geom_bond_atom_site_label_1
_geom_bond_atom_site_label_2
_geom_bond_site_symmetry_2
_geom_bond_distance
Cd1 N1 . 2.309(5)
Cd1 N2 . 2.311(5)
Cd1 O1 . 2.330(3)
Cd1 O3 . 2.338(4)
Cd1 O4 7_556 2.381(3)
Cd1 O2 . 2.458(4)
Cd1 O4 . 2.614(3)
Br1 C19 . 1.903(5)
Br2 C26 . 1.904(5)
N1 C1 . 1.323(7)
N1 C5 . 1.331(7)
N2 C8 . 1.318(7)
N2 C12 . 1.328(7)
O1 C15 . 1.245(6)
O2 C15 . 1.253(6)
O3 C22 . 1.256(6)
O4 C22 . 1.262(6)
O4 Cd1 7_556 2.381(3)
C1 C2 . 1.386(9)
C1 H1 . 0.9300
C2 C3 . 1.368(10)
C2 H2 . 0.9300
C3 C4 . 1.374(10)
C3 C6 . 1.519(7)
C4 C5 . 1.383(10)
C4 H4 . 0.9300
C5 H5 . 0.9300
C6 C7 . 1.441(8)
C6 C7 7_556 1.547(9)
C6 H6A . 0.9700
C6 H6B . 0.9700
C7 C6 7_556 1.547(9)
C7 H7A . 0.9700
C7 H7B . 0.9700
C8 C9 . 1.385(8)
C8 H8 . 0.9300
C9 C10 . 1.375(9)
C9 H9 . 0.9300
C10 C11 . 1.360(9)
C10 C13 . 1.518(7)
C11 C12 . 1.371(9)
C11 H11 . 0.9300
C12 H12 . 0.9300
C13 C14 . 1.439(8)
C13 C14 7_556 1.568(9)
C13 H13A . 0.9700
C13 H13B . 0.9700
C14 C13 7_556 1.568(9)
C14 H14A . 0.9700
C14 H14B . 0.9700
C15 C16 . 1.521(6)
C16 C17 . 1.376(7)
C16 C21 . 1.390(7)
C17 C18 . 1.383(8)
C17 H17 . 0.9300
C18 C19 . 1.400(8)
C18 H18 . 0.9300
C19 C20 . 1.368(8)
C20 C21 . 1.376(7)
C20 H20 . 0.9300
C21 H21 . 0.9300
C22 C23 . 1.500(7)
C23 C24 . 1.382(7)
C23 C28 . 1.387(7)
C24 C25 . 1.408(8)
C24 H24 . 0.9300
C25 C26 . 1.360(8)
C25 H25 . 0.9300
C26 C27 . 1.389(8)
C27 C28 . 1.412(7)
C27 H27 . 0.9300
C28 H28 . 0.9300

loop_
_geom_torsion_atom_site_label_1
_geom_torsion_atom_site_label_2
_geom_torsion_atom_site_label_3
_geom_torsion_atom_site_label_4
_geom_torsion_site_symmetry_1
_geom_torsion_site_symmetry_4
_geom_torsion
N2 Cd1 N1 C1 . . -11.9(10)
O1 Cd1 N1 C1 . . 113.0(5)
O3 Cd1 N1 C1 . . -160.7(5)
O4 Cd1 N1 C1 7_556 . -34.6(5)
O2 Cd1 N1 C1 . . 58.3(5)
O4 Cd1 N1 C1 . . -108.4(5)
C15 Cd1 N1 C1 . . 85.6(5)
N2 Cd1 N1 C5 . . 165.2(7)
O1 Cd1 N1 C5 . . -69.9(5)
O3 Cd1 N1 C5 . . 16.4(5)
O4 Cd1 N1 C5 7_556 . 142.5(5)
O2 Cd1 N1 C5 . . -124.6(5)
O4 Cd1 N1 C5 . . 68.7(5)
C15 Cd1 N1 C5 . . -97.3(5)
N1 Cd1 N2 C8 . . 11.7(10)
O1 Cd1 N2 C8 . . -113.8(5)
O3 Cd1 N2 C8 . . 160.4(5)
O4 Cd1 N2 C8 7_556 . 34.3(5)
O2 Cd1 N2 C8 . . -59.3(5)
O4 Cd1 N2 C8 . . 108.1(5)
C15 Cd1 N2 C8 . . -86.9(5)
N1 Cd1 N2 C12 . . -165.3(7)
O1 Cd1 N2 C12 . . 69.2(4)
O3 Cd1 N2 C12 . . -16.6(5)
O4 Cd1 N2 C12 7_556 . -142.7(5)
O2 Cd1 N2 C12 . . 123.7(4)
O4 Cd1 N2 C12 . . -68.9(4)
C15 Cd1 N2 C12 . . 96.1(5)
N1 Cd1 O1 C15 . . -91.5(3)
N2 Cd1 O1 C15 . . 79.1(3)
O3 Cd1 O1 C15 . . 174.9(3)
O4 Cd1 O1 C15 7_556 . -3.1(5)
O2 Cd1 O1 C15 . . -3.4(3)
O4 Cd1 O1 C15 . . 171.0(3)
N1 Cd1 O2 C15 . . 99.9(3)
N2 Cd1 O2 C15 . . -91.0(3)
O1 Cd1 O2 C15 . . 3.3(3)
O3 Cd1 O2 C15 . . 0.7(4)
O4 Cd1 O2 C15 7_556 . -176.5(3)
O4 Cd1 O2 C15 . . -160.5(5)
N1 Cd1 O3 C22 . . 86.1(4)
N2 Cd1 O3 C22 . . -88.0(4)
O1 Cd1 O3 C22 . . -177.5(4)
O4 Cd1 O3 C22 7_556 . 1.2(4)
O2 Cd1 O3 C22 . . -175.3(3)
O4 Cd1 O3 C22 . . -0.8(3)
C15 Cd1 O3 C22 . . -175.0(3)
N1 Cd1 O4 C22 . . -94.4(3)
N2 Cd1 O4 C22 . . 97.1(3)
O1 Cd1 O4 C22 . . 5.7(4)
O3 Cd1 O4 C22 . . 0.8(3)
O4 Cd1 O4 C22 7_556 . -177.6(3)
O2 Cd1 O4 C22 . . 165.7(5)
C15 Cd1 O4 C22 . . 21.3(7)
N1 Cd1 O4 Cd1 . 7_556 85.51(17)
N2 Cd1 O4 Cd1 . 7_556 -83.04(17)
O1 Cd1 O4 Cd1 . 7_556 -174.44(17)
O3 Cd1 O4 Cd1 . 7_556 -179.3(2)
O4 Cd1 O4 Cd1 7_556 7_556 2.3(2)
O2 Cd1 O4 Cd1 . 7_556 -14.4(7)
C15 Cd1 O4 Cd1 . 7_556 -158.8(5)
C5 N1 C1 C2 . . -3.2(11)
Cd1 N1 C1 C2 . . 174.0(6)
N1 C1 C2 C3 . . -0.5(13)
C1 C2 C3 C4 . . 2.8(13)
C1 C2 C3 C6 . . -173.9(7)
C2 C3 C4 C5 . . -1.5(13)
C6 C3 C4 C5 . . 175.2(7)
C1 N1 C5 C4 . . 4.4(10)
Cd1 N1 C5 C4 . . -172.8(6)
C3 C4 C5 N1 . . -2.1(13)
C2 C3 C6 C7 . . 57.5(14)
C4 C3 C6 C7 . . -119.0(12)
C2 C3 C6 C7 . 7_556 116.5(12)
C4 C3 C6 C7 . 7_556 -60.0(12)
C3 C6 C7 C6 . 7_556 65.9(15)
C7 C6 C7 C6 7_556 7_556 -34.9(13)
C12 N2 C8 C9 . . 1.7(9)
Cd1 N2 C8 C9 . . -175.4(5)
N2 C8 C9 C10 . . 2.3(11)
C8 C9 C10 C11 . . -6.3(11)
C8 C9 C10 C13 . . 174.0(6)
C9 C10 C11 C12 . . 6.4(11)
C13 C10 C11 C12 . . -173.9(6)
C8 N2 C12 C11 . . -1.7(9)
Cd1 N2 C12 C11 . . 175.4(5)
C10 C11 C12 N2 . . -2.5(11)
C11 C10 C13 C14 . . 115.9(10)
C9 C10 C13 C14 . . -64.4(12)
C11 C10 C13 C14 . 7_556 54.7(10)
C9 C10 C13 C14 . 7_556 -125.6(9)
C10 C13 C14 C13 . 7_556 -63.9(13)
C14 C13 C14 C13 7_556 7_556 32.8(11)
Cd1 O1 C15 O2 . . 6.5(6)
Cd1 O1 C15 C16 . . -173.8(4)
Cd1 O2 C15 O1 . . -6.1(5)
Cd1 O2 C15 C16 . . 174.2(4)
N1 Cd1 C15 O1 . . 91.8(3)
N2 Cd1 C15 O1 . . -99.7(3)
O3 Cd1 C15 O1 . . -5.5(4)
O4 Cd1 C15 O1 7_556 . 178.1(3)
O2 Cd1 C15 O1 . . 174.0(5)
O4 Cd1 C15 O1 . . -23.0(7)
N1 Cd1 C15 O2 . . -82.3(3)
N2 Cd1 C15 O2 . . 86.3(3)
O1 Cd1 C15 O2 . . -174.0(5)
O3 Cd1 C15 O2 . . -179.5(3)
O4 Cd1 C15 O2 7_556 . 4.0(4)
O4 Cd1 C15 O2 . . 162.9(4)
O1 C15 C16 C17 . . 179.8(5)
O2 C15 C16 C17 . . -0.5(8)
O1 C15 C16 C21 . . -0.1(7)
O2 C15 C16 C21 . . 179.6(5)
C21 C16 C17 C18 . . -1.5(9)
C15 C16 C17 C18 . . 178.5(5)
C16 C17 C18 C19 . . 2.0(9)
C17 C18 C19 C20 . . -1.7(9)
C17 C18 C19 Br1 . . 179.3(5)
C18 C19 C20 C21 . . 0.9(9)
Br1 C19 C20 C21 . . 179.9(4)
C19 C20 C21 C16 . . -0.4(8)
C17 C16 C21 C20 . . 0.7(8)
C15 C16 C21 C20 . . -179.4(5)
Cd1 O3 C22 O4 . . 1.5(6)
Cd1 O3 C22 C23 . . -179.1(4)
Cd1 O4 C22 O3 7_556 . 179.1(14)
Cd1 O4 C22 O3 . . -1.3(5)
Cd1 O4 C22 C23 7_556 . 0(2)
Cd1 O4 C22 C23 . . 179.3(4)
O3 C22 C23 C24 . . 177.4(5)
O4 C22 C23 C24 . . -3.1(8)
O3 C22 C23 C28 . . -2.7(7)
O4 C22 C23 C28 . . 176.8(5)
C28 C23 C24 C25 . . -1.4(8)
C22 C23 C24 C25 . . 178.5(5)
C23 C24 C25 C26 . . -0.6(8)
C24 C25 C26 C27 . . 2.3(9)
C24 C25 C26 Br2 . . -177.1(4)
C25 C26 C27 C28 . . -1.8(9)
Br2 C26 C27 C28 . . 177.6(4)
C24 C23 C28 C27 . . 1.9(8)
C22 C23 C28 C27 . . -178.0(5)
C26 C27 C28 C23 . . -0.4(8)
